data_1569883
loop_
_publ_author_name
'Maynard, Aaron'
'Keller, Taylor M.'
'Gau, Michael'
'Albert, Daniel R.'
'Rajaseelan, Edward'

_publ_section_title
;
 1-Ethyl-4-isopropyl-1,2,4-triazolium bromide
;
_journal_coeditor_code HB4448
_journal_issue 9
_journal_name_full IUCrData
_journal_paper_doi 10.1107/S2414314623007848
_journal_volume 8
_journal_year 2023
_chemical_formula_iupac 'C7 H14 N3 +, Br -'
_chemical_formula_moiety 'C7 H14 N3 +, Br -'
_chemical_formula_sum 'C7 H14 Br N3'
_chemical_formula_weight 220.12
_chemical_name_common
;
1-Ethyl-4-isopropyl-1,2,4-triazolium bromide
;
_chemical_name_systematic
;
1-Ethyl-4-isopropyl-1,2,4-triazolium bromide
;
_space_group_crystal_system monoclinic
_space_group_IT_number 11
_space_group_name_Hall '-P 2yb'
_space_group_name_H-M_alt 'P 1 21/m 1'
_atom_sites_solution_hydrogens geom
_atom_sites_solution_primary dual
_audit_creation_method
;
Olex2 1.3
(compiled 2020.11.12 svn.r5f609507 for OlexSys, GUI svn.r6408)
;
_cell_angle_alpha 90
_cell_angle_beta 101.713(3)
_cell_angle_gamma 90
_cell_formula_units_Z 6
_cell_length_a 8.1283(2)
_cell_length_b 21.3822(7)
_cell_length_c 8.6376(2)
_cell_measurement_reflns_used 9609
_cell_measurement_temperature 100
_cell_measurement_theta_max 28.2270
_cell_measurement_theta_min 3.1300
_cell_volume 1469.96(7)
_computing_cell_refinement
;
CrysAlisPro 1.171.42.79a (Rigaku OD, 2022)
;
_computing_data_collection
;
CrysAlisPro 1.171.42.79a (Rigaku OD, 2022)
;
_computing_data_reduction
;
CrysAlisPro 1.171.42.79a (Rigaku OD, 2022)
;
_computing_molecular_graphics
;
Olex2 1.3 (Dolomanov <i>et al.</i>,  2009)
;
_computing_publication_material
;
publCIF (Westrip, 2010)
;
_computing_structure_refinement
;
<i>SHELXL2018/3</i> (Sheldrick, 2015b)
;
_computing_structure_solution
;
<i>SHELXT</i> (Sheldrick, 2015a)
;
_diffrn_ambient_temperature 100
_diffrn_detector 'HPC area detector'
_diffrn_detector_area_resol_mean 10.0000
_diffrn_measured_fraction_theta_full 0.999
_diffrn_measured_fraction_theta_max 0.999
_diffrn_measurement_device '\k-geometry diffractometer'
_diffrn_measurement_device_type 'Rigaku XtaLAB Synergy-S'
_diffrn_measurement_method '\w scans'
_diffrn_radiation_monochromator mirror
_diffrn_radiation_probe x-ray
_diffrn_radiation_type 'Mo K\a'
_diffrn_radiation_wavelength 0.71073
_diffrn_reflns_av_R_equivalents 0.0363
_diffrn_reflns_av_unetI/netI 0.0255
_diffrn_reflns_limit_h_max 10
_diffrn_reflns_limit_h_min -10
_diffrn_reflns_limit_k_max 28
_diffrn_reflns_limit_k_min -27
_diffrn_reflns_limit_l_max 11
_diffrn_reflns_limit_l_min -11
_diffrn_reflns_number 23168
_diffrn_reflns_theta_full 25.242
_diffrn_reflns_theta_max 28.279
_diffrn_reflns_theta_min 2.590
_diffrn_source 'micro-focus sealed X-ray tube'
_exptl_absorpt_coefficient_mu 4.142
_exptl_absorpt_correction_T_max 1.00000
_exptl_absorpt_correction_T_min 0.48317
_exptl_absorpt_correction_type multi-scan
_exptl_absorpt_process_details
;
(CrysAlis PRO; Rigaku OD; 2022)
;
_exptl_crystal_colour colourless
_exptl_crystal_density_diffrn 1.492
_exptl_crystal_description plate
_exptl_crystal_F_000 672
_exptl_crystal_size_max 0.38
_exptl_crystal_size_mid 0.25
_exptl_crystal_size_min 0.04
_refine_diff_density_max 0.379
_refine_diff_density_min -0.291
_refine_ls_extinction_method none
_refine_ls_goodness_of_fit_ref 1.038
_refine_ls_hydrogen_treatment constr
_refine_ls_matrix_type full
_refine_ls_number_parameters 168
_refine_ls_number_reflns 3747
_refine_ls_number_restraints 0
_refine_ls_restrained_S_all 1.038
_refine_ls_R_factor_all 0.0314
_refine_ls_R_factor_gt 0.0224
_refine_ls_shift/su_max 0.001
_refine_ls_shift/su_mean 0.000
_refine_ls_structure_factor_coef Fsqd
_refine_ls_weighting_details 'w=1/[\s^2^(Fo^2^)+(0.0235P)^2^+0.2540P] where P=(Fo^2^+2Fc^2^)/3'
_refine_ls_weighting_scheme calc
_refine_ls_wR_factor_gt 0.0494
_refine_ls_wR_factor_ref 0.0516
_reflns_number_gt 3142
_reflns_number_total 3747
_reflns_threshold_expression 'I > 2\s(I)'
_cod_data_source_file hb4448.cif
_cod_data_source_block I
_cod_original_sg_symbol_H-M 'P 21/m '
_cod_database_code 1569883

loop_
_space_group_symop_operation_xyz
'x, y, z'
'-x, y+1/2, -z'
'-x, -y, -z'
'x, -y-1/2, z'

loop_
_atom_site_type_symbol
_atom_site_label
_atom_site_fract_x
_atom_site_fract_y
_atom_site_fract_z
_atom_site_U_iso_or_equiv
_atom_site_adp_type
_atom_site_calc_flag
_atom_site_occupancy
_atom_site_disorder_assembly
_atom_site_disorder_group
Br Br1 0.65535(3) 0.750000 0.86475(2) 0.01997(6) Uani d 1 . .
Br Br2 0.36575(2) 0.58378(2) 1.16793(2) 0.01912(5) Uani d 1 . .
N N1 0.5536(2) 0.750000 0.34816(19) 0.0180(4) Uani d 1 . .
N N2 0.3012(2) 0.750000 0.22004(19) 0.0181(4) Uani d 1 . .
N N3 0.2904(2) 0.750000 0.3756(2) 0.0225(4) Uani d 1 . .
C C1 0.4576(3) 0.750000 0.2031(2) 0.0175(4) Uani d 1 . .
H H1 0.495511 0.750000 0.106069 0.021 Uiso calc 1 . .
C C2 0.4471(3) 0.750000 0.4505(2) 0.0209(4) Uani d 1 . .
H H2 0.482097 0.750000 0.562368 0.025 Uiso calc 1 . .
C C3 0.7407(3) 0.750000 0.3888(3) 0.0277(5) Uani d 1 . .
H H3 0.777584 0.750000 0.506529 0.033 Uiso calc 1 . .
C C4 0.8056(2) 0.80896(8) 0.3239(2) 0.0324(4) Uani d 1 . .
H H4A 0.772489 0.809040 0.208337 0.049 Uiso calc 1 . .
H H4B 0.928441 0.810248 0.355041 0.049 Uiso calc 1 . .
H H4C 0.757925 0.845690 0.366538 0.049 Uiso calc 1 . .
C C5 0.1468(3) 0.750000 0.0987(3) 0.0315(6) Uani d 1 . .
H H5A 0.079611 0.787411 0.112921 0.038 Uiso calc 0.5 . .
H H5B 0.079611 0.712589 0.112921 0.038 Uiso calc 0.5 . .
C C6 0.1791(3) 0.750000 -0.0638(3) 0.0353(6) Uani d 1 . .
H H6A 0.225946 0.790528 -0.085598 0.053 Uiso calc 0.5 A -1
H H6B 0.073605 0.742719 -0.139517 0.053 Uiso calc 0.5 A -1
H H6C 0.259308 0.716754 -0.073790 0.053 Uiso calc 0.5 A -1
N N4 0.45707(16) 0.58697(5) 0.70657(14) 0.0163(3) Uani d 1 . .
N N5 0.71989(15) 0.59178(5) 0.80363(14) 0.0170(3) Uani d 1 . .
N N6 0.70540(17) 0.59818(6) 0.64405(15) 0.0234(3) Uani d 1 . .
C C7 0.5439(2) 0.59462(7) 0.58810(18) 0.0223(3) Uani d 1 . .
H H7 0.493358 0.597046 0.478994 0.027 Uiso calc 1 . .
C C8 0.57173(19) 0.58536(6) 0.84100(17) 0.0167(3) Uani d 1 . .
H H8 0.550409 0.580476 0.944460 0.020 Uiso calc 1 . .
C C9 0.27440(18) 0.57739(7) 0.69275(18) 0.0198(3) Uani d 1 . .
H H9 0.249096 0.576878 0.801314 0.024 Uiso calc 1 . .
C C10 0.1780(2) 0.63095(8) 0.6001(2) 0.0296(4) Uani d 1 . .
H H10A 0.218468 0.670794 0.649669 0.044 Uiso calc 1 . .
H H10B 0.057966 0.626396 0.599636 0.044 Uiso calc 1 . .
H H10C 0.195525 0.630178 0.491108 0.044 Uiso calc 1 . .
C C11 0.2264(2) 0.51438(8) 0.61529(19) 0.0287(4) Uani d 1 . .
H H11A 0.240093 0.515644 0.505186 0.043 Uiso calc 1 . .
H H11B 0.109054 0.505046 0.618208 0.043 Uiso calc 1 . .
H H11C 0.299190 0.481809 0.672508 0.043 Uiso calc 1 . .
C C12 0.88457(19) 0.59542(8) 0.9095(2) 0.0242(3) Uani d 1 . .
H H12A 0.917169 0.639848 0.927513 0.029 Uiso calc 1 . .
H H12B 0.969276 0.574799 0.859048 0.029 Uiso calc 1 . .
C C13 0.8832(2) 0.56445(8) 1.06588(18) 0.0246(3) Uani d 1 . .
H H13A 0.847326 0.520823 1.048013 0.037 Uiso calc 1 . .
H H13B 0.804907 0.586585 1.119266 0.037 Uiso calc 1 . .
H H13C 0.996325 0.565779 1.132088 0.037 Uiso calc 1 . .

loop_
_atom_site_aniso_label
_atom_site_aniso_U_11
_atom_site_aniso_U_22
_atom_site_aniso_U_33
_atom_site_aniso_U_12
_atom_site_aniso_U_13
_atom_site_aniso_U_23
Br1 0.02633(12) 0.01928(12) 0.01483(11) 0.000 0.00543(8) 0.000
Br2 0.01946(8) 0.02267(9) 0.01542(8) -0.00045(5) 0.00400(6) -0.00014(5)
N1 0.0180(9) 0.0217(9) 0.0145(8) 0.000 0.0036(7) 0.000
N2 0.0193(9) 0.0205(9) 0.0149(8) 0.000 0.0043(7) 0.000
N3 0.0242(10) 0.0261(10) 0.0194(9) 0.000 0.0094(7) 0.000
C1 0.0181(10) 0.0194(11) 0.0142(10) 0.000 0.0015(8) 0.000
C2 0.0265(11) 0.0219(11) 0.0154(10) 0.000 0.0066(9) 0.000
C3 0.0196(11) 0.0469(15) 0.0148(10) 0.000 -0.0009(9) 0.000
C4 0.0238(8) 0.0396(10) 0.0359(9) -0.0128(7) 0.0108(7) -0.0165(8)
C5 0.0159(11) 0.0541(16) 0.0222(12) 0.000 -0.0021(9) 0.000
C6 0.0224(12) 0.0617(18) 0.0196(11) 0.000 -0.0007(9) 0.000
N4 0.0165(6) 0.0197(7) 0.0132(6) 0.0001(5) 0.0040(5) 0.0014(4)
N5 0.0169(6) 0.0181(7) 0.0171(6) -0.0005(5) 0.0059(5) 0.0009(4)
N6 0.0244(7) 0.0275(7) 0.0204(7) -0.0008(5) 0.0093(5) -0.0004(5)
C7 0.0236(8) 0.0278(9) 0.0167(7) -0.0001(6) 0.0068(6) -0.0005(6)
C8 0.0170(7) 0.0164(7) 0.0170(7) 0.0000(5) 0.0041(6) 0.0013(5)
C9 0.0138(7) 0.0284(9) 0.0169(7) -0.0003(6) 0.0023(6) 0.0025(6)
C10 0.0242(8) 0.0386(10) 0.0273(8) 0.0118(7) 0.0077(7) 0.0102(7)
C11 0.0231(8) 0.0329(9) 0.0280(8) -0.0061(7) 0.0003(7) -0.0008(7)
C12 0.0134(7) 0.0286(9) 0.0302(9) -0.0012(6) 0.0035(6) 0.0032(7)
C13 0.0187(8) 0.0305(9) 0.0232(8) 0.0006(6) 0.0013(6) -0.0004(6)

loop_
_atom_type_symbol
_atom_type_description
_atom_type_scat_dispersion_real
_atom_type_scat_dispersion_imag
_atom_type_scat_source
C C 0.0033 0.0016 'International Tables Vol C Tables 4.2.6.8 and 6.1.1.4'
H H 0.0000 0.0000 'International Tables Vol C Tables 4.2.6.8 and 6.1.1.4'
Br Br -0.2901 2.4595 'International Tables Vol C Tables 4.2.6.8 and 6.1.1.4'
N N 0.0061 0.0033 'International Tables Vol C Tables 4.2.6.8 and 6.1.1.4'

loop_
_geom_angle_atom_site_label_1
_geom_angle_atom_site_label_2
_geom_angle_atom_site_label_3
_geom_angle_site_symmetry_1
_geom_angle_site_symmetry_3
_geom_angle
_geom_angle_publ_flag
C1 N1 C2 . . 106.43(18) ?
C1 N1 C3 . . 126.56(18) ?
C2 N1 C3 . . 127.01(17) ?
N3 N2 C5 . . 119.20(18) ?
C1 N2 N3 . . 111.63(16) ?
C1 N2 C5 . . 129.18(18) ?
C2 N3 N2 . . 103.67(18) ?
N2 C1 N1 . . 106.93(18) ?
N3 C2 N1 . . 111.35(18) ?
N1 C3 C4 . 4_575 109.14(11) ?
N1 C3 C4 . . 109.14(11) ?
C4 C3 C4 . 4_575 112.4(2) ?
N2 C5 C6 . . 112.79(19) ?
C7 N4 C9 . . 128.25(12) ?
C8 N4 C7 . . 106.21(13) ?
C8 N4 C9 . . 125.39(13) ?
N6 N5 C12 . . 120.41(13) ?
C8 N5 N6 . . 111.24(12) ?
C8 N5 C12 . . 128.29(13) ?
C7 N6 N5 . . 104.00(13) ?
N6 C7 N4 . . 111.31(13) ?
N5 C8 N4 . . 107.24(13) ?
N4 C9 C10 . . 109.85(12) ?
N4 C9 C11 . . 108.78(12) ?
C11 C9 C10 . . 112.16(13) ?
N5 C12 C13 . . 111.39(13) ?

loop_
_geom_bond_atom_site_label_1
_geom_bond_atom_site_label_2
_geom_bond_site_symmetry_2
_geom_bond_distance
_geom_bond_publ_flag
N1 C1 . 1.335(2) ?
N1 C2 . 1.357(3) ?
N1 C3 . 1.490(3) ?
N2 N3 . 1.364(2) ?
N2 C1 . 1.308(3) ?
N2 C5 . 1.463(3) ?
N3 C2 . 1.307(3) ?
C3 C4 . 1.517(2) ?
C3 C4 4_575 1.517(2) ?
C5 C6 . 1.480(3) ?
N4 C7 . 1.366(2) ?
N4 C8 . 1.3337(19) ?
N4 C9 . 1.4795(19) ?
N5 N6 . 1.3662(18) ?
N5 C8 . 1.316(2) ?
N5 C12 . 1.4618(19) ?
N6 C7 . 1.305(2) ?
C9 C10 . 1.520(2) ?
C9 C11 . 1.520(2) ?
C12 C13 . 1.507(2) ?

loop_
_geom_hbond_atom_site_label_D
_geom_hbond_atom_site_label_H
_geom_hbond_atom_site_label_A
_geom_hbond_site_symmetry_D
_geom_hbond_site_symmetry_H
_geom_hbond_site_symmetry_A
_geom_hbond_distance_DH
_geom_hbond_distance_HA
_geom_hbond_distance_DA
_geom_hbond_angle_DHA
_geom_hbond_publ_flag
C1 H1 Br1 . . 1_554 0.95 2.67 3.610(2) 170 yes
C2 H2 Br2 . . 1_554 0.95 2.70 3.6344(18) 166 yes
C7 H7 Br2 . . 1_554 0.95 2.69 3.6316(15) 170 yes
C8 H8 Br2 . . 1_554 0.95 2.68 3.5635(15) 156 yes

loop_
_geom_torsion_atom_site_label_1
_geom_torsion_atom_site_label_2
_geom_torsion_atom_site_label_3
_geom_torsion_atom_site_label_4
_geom_torsion_site_symmetry_1
_geom_torsion_site_symmetry_2
_geom_torsion_site_symmetry_3
_geom_torsion_site_symmetry_4
_geom_torsion
_geom_torsion_publ_flag
N2 N3 C2 N1 . . . . 0.000000 ?
N3 N2 C1 N1 . . . . 0.000000 ?
N3 N2 C5 C6 . . . . 180.000000 ?
C1 N1 C2 N3 . . . . 0.000000 ?
C1 N1 C3 C4 . . . 4_575 -61.59(13) ?
C1 N1 C3 C4 . . . . 61.59(13) ?
C1 N2 N3 C2 . . . . 0.000000 ?
C1 N2 C5 C6 . . . . 0.000000 ?
C2 N1 C1 N2 . . . . 0.000000 ?
C2 N1 C3 C4 . . . 4_575 118.41(13) ?
C2 N1 C3 C4 . . . . -118.41(13) ?
C3 N1 C1 N2 . . . . 180.000000 ?
C3 N1 C2 N3 . . . . 180.000000 ?
C5 N2 N3 C2 . . . . 180.000000 ?
C5 N2 C1 N1 . . . . 180.000000 ?
N5 N6 C7 N4 . . . . 0.69(16) ?
N6 N5 C8 N4 . . . . 0.42(15) ?
N6 N5 C12 C13 . . . . -158.90(13) ?
C7 N4 C8 N5 . . . . 0.01(15) ?
C7 N4 C9 C10 . . . . -56.70(19) ?
C7 N4 C9 C11 . . . . 66.41(18) ?
C8 N4 C7 N6 . . . . -0.46(16) ?
C8 N4 C9 C10 . . . . 128.34(14) ?
C8 N4 C9 C11 . . . . -108.55(15) ?
C8 N5 N6 C7 . . . . -0.69(16) ?
C8 N5 C12 C13 . . . . 24.4(2) ?
C9 N4 C7 N6 . . . . -176.18(13) ?
C9 N4 C8 N5 . . . . 175.89(12) ?
C12 N5 N6 C7 . . . . -177.94(13) ?
C12 N5 C8 N4 . . . . 177.41(13) ?
